data_7135770
loop_
_publ_author_name
'Wang, Puxuan'
'Wang, Youbin'
'Wu, Hongping'
'Hu, Zhanggui'
'Wang, Jiyang'
'Wu, Yicheng'
'Yu, Hongwei'

_publ_section_title
;
 Effect of the cation-to-silicon ratio on structural transformation and
 optical performance in [NaSr<sub>3</sub>Cl<sub>3</sub>][SiS<sub>4</sub>]
 and [NaSr<sub>4</sub>SCl][Si<sub>3</sub>S<sub>9</sub>].
;
_journal_issue 40
_journal_name_full 'Chemical communications (Cambridge, England)'
_journal_page_first 10193
_journal_page_last 10196
_journal_paper_doi 10.1039/d6cc00643d
_journal_volume 62
_journal_year 2026
_chemical_formula_sum 'Cl3 Na S4 Si Sr3'
_chemical_formula_weight 548.53
_space_group_crystal_system monoclinic
_space_group_IT_number 11
_space_group_name_Hall '-P 2yb'
_space_group_name_H-M_alt 'P 1 21/m 1'
_atom_sites_solution_primary direct
_audit_creation_method SHELXL-2019/3
_audit_update_record
;
2026-01-09 deposited with the CCDC.	2026-04-27 downloaded from the CCDC.
;
_cell_angle_alpha 90
_cell_angle_beta 108.085(2)
_cell_angle_gamma 90
_cell_formula_units_Z 4
_cell_length_a 9.0129(8)
_cell_length_b 11.0360(10)
_cell_length_c 12.6681(10)
_cell_measurement_reflns_used 1152
_cell_measurement_temperature 293(2)
_cell_measurement_theta_max 23.73
_cell_measurement_theta_min 3.32
_cell_volume 1197.80(18)
_computing_cell_refinement 'SAINT V8.40B'
_computing_data_collection 'Bruker BIS V6.2.15/2021-03-15 and APEX3 2018.7-2'
_computing_data_reduction 'SAINT V8.40B'
_computing_structure_refinement 'SHELXL-2018/3 (Sheldrick, 2018)'
_computing_structure_solution 'SHELXT 2018/2 (Sheldrick, 2018)'
_diffrn_ambient_temperature 293(2)
_diffrn_measured_fraction_theta_full 0.998
_diffrn_measured_fraction_theta_max 0.998
_diffrn_measurement_device_type Bruker
_diffrn_radiation_type MoK\a
_diffrn_radiation_wavelength 0.71073
_diffrn_reflns_av_R_equivalents 0.0596
_diffrn_reflns_av_unetI/netI 0.1144
_diffrn_reflns_Laue_measured_fraction_full 0.998
_diffrn_reflns_Laue_measured_fraction_max 0.998
_diffrn_reflns_limit_h_max 10
_diffrn_reflns_limit_h_min -10
_diffrn_reflns_limit_k_max 13
_diffrn_reflns_limit_k_min -13
_diffrn_reflns_limit_l_max 15
_diffrn_reflns_limit_l_min -13
_diffrn_reflns_number 13028
_diffrn_reflns_point_group_measured_fraction_full 0.998
_diffrn_reflns_point_group_measured_fraction_max 0.998
_diffrn_reflns_theta_full 25.100
_diffrn_reflns_theta_max 25.100
_diffrn_reflns_theta_min 2.377
_exptl_absorpt_coefficient_mu 14.756
_exptl_absorpt_correction_T_max 0.2616
_exptl_absorpt_correction_T_min 0.1827
_exptl_absorpt_correction_type multi-scan
_exptl_absorpt_process_details
;SADABS-2016/2 - Bruker AXS area detector scaling and absorption correction: 
Krause, L., Herbst-Irmer, R., Sheldrick G.M. & Stalke D., J. Appl. Cryst. 48 
(2015) 3-10
;
_exptl_crystal_colour colourless
_exptl_crystal_density_diffrn 3.042
_exptl_crystal_description block
_exptl_crystal_F_000 1016
_exptl_crystal_size_max 0.100
_exptl_crystal_size_mid 0.100
_exptl_crystal_size_min 0.100
_refine_diff_density_max 1.206
_refine_diff_density_min -1.093
_refine_diff_density_rms 0.260
_refine_ls_extinction_method none
_refine_ls_goodness_of_fit_ref 0.990
_refine_ls_hydrogen_treatment undef
_refine_ls_matrix_type full
_refine_ls_number_parameters 127
_refine_ls_number_reflns 2244
_refine_ls_number_restraints 0
_refine_ls_restrained_S_all 0.990
_refine_ls_R_factor_all 0.1071
_refine_ls_R_factor_gt 0.0507
_refine_ls_shift/su_max 0.000
_refine_ls_shift/su_mean 0.000
_refine_ls_structure_factor_coef Fsqd
_refine_ls_weighting_details 'w=1/[\s^2^(Fo^2^)+(0.0260P)^2^] where P=(Fo^2^+2Fc^2^)/3'
_refine_ls_weighting_scheme calc
_refine_ls_wR_factor_gt 0.0821
_refine_ls_wR_factor_ref 0.0986
_reflns_Friedel_coverage 0.000
_reflns_number_gt 1398
_reflns_number_total 2244
_reflns_threshold_expression 'I > 2\s(I)'
_cod_data_source_file d6cc00643d2.cif
_cod_data_source_block 3_a
_cod_depositor_comments 'Adding full bibliography for 7135769--7135770.cif.'
_cod_original_sg_symbol_H-M 'P 21/m'
_cod_database_code 7135770
_shelx_shelxl_version_number 2018/3
_shelx_space_group_comment
;
The symmetry employed for this shelxl refinement is uniquely defined
by the following loop, which should always be used as a source of
symmetry information in preference to the above space-group names.
They are only intended as comments.
;
_shelx_estimated_absorpt_t_min 0.320
_shelx_estimated_absorpt_t_max 0.320

loop_
_space_group_symop_operation_xyz
'x, y, z'
'-x, y+1/2, -z'
'-x, -y, -z'
'x, -y-1/2, z'

loop_
_atom_site_label
_atom_site_type_symbol
_atom_site_fract_x
_atom_site_fract_y
_atom_site_fract_z
_atom_site_U_iso_or_equiv
_atom_site_adp_type
_atom_site_occupancy
_atom_site_site_symmetry_order
_atom_site_calc_flag
_atom_site_refinement_flags_posn
_atom_site_refinement_flags_adp
_atom_site_refinement_flags_occupancy
_atom_site_disorder_assembly
_atom_site_disorder_group
S1 S 0.2848(5) 0.250000 0.5704(3) 0.0201(10) Uani 1 2 d S T P . .
Na1 Na 0.4189(7) 0.250000 0.1412(5) 0.0221(16) Uani 1 2 d S T P . .
S3 S 0.6300(3) 0.4049(2) 0.6136(2) 0.0174(7) Uani 1 1 d . . . . .
S5 S 0.4514(5) 0.250000 0.3631(3) 0.0174(10) Uani 1 2 d S T P . .
Si2 Si 0.5026(5) 0.250000 0.5389(3) 0.0133(10) Uani 1 2 d S T P . .
S2 S 1.1177(3) 0.4032(2) 1.1237(2) 0.0159(7) Uani 1 1 d . . . . .
S4 S 1.2073(5) 0.250000 0.9139(3) 0.0163(10) Uani 1 2 d S T P . .
S6 S 0.8248(5) 0.250000 0.9167(3) 0.0164(10) Uani 1 2 d S T P . .
Si1 Si 1.0605(5) 0.250000 1.0191(4) 0.0136(10) Uani 1 2 d S T P . .
Cl1 Cl 1.1216(5) 0.750000 0.5341(3) 0.0187(9) Uani 1 2 d S T P . .
Cl2 Cl 0.7408(5) 0.250000 0.1768(3) 0.0226(10) Uani 1 2 d S T P . .
Cl3 Cl 0.4839(3) 0.4856(3) 0.8562(2) 0.0218(7) Uani 1 1 d . . . . .
Cl4 Cl 0.9477(3) 0.5087(2) 0.3191(2) 0.0246(7) Uani 1 1 d . . . . .
Sr1 Sr 0.90928(18) 0.750000 0.67878(12) 0.0185(4) Uani 1 2 d S T P . .
Sr2 Sr 0.78021(13) 0.02908(9) 0.05434(9) 0.0174(3) Uani 1 1 d . . . . .
Sr3 Sr 1.08110(18) 0.750000 0.29489(12) 0.0176(4) Uani 1 2 d S T P . .
Sr4 Sr 0.67137(13) 0.46562(9) 0.39177(9) 0.0202(3) Uani 1 1 d . . . . .
Na2 Na 0.5073(8) 0.250000 0.7917(5) 0.0337(18) Uani 1 2 d S T P . .

loop_
_atom_site_aniso_label
_atom_site_aniso_U_11
_atom_site_aniso_U_22
_atom_site_aniso_U_33
_atom_site_aniso_U_23
_atom_site_aniso_U_13
_atom_site_aniso_U_12
S1 0.019(3) 0.022(2) 0.021(3) 0.000 0.009(2) 0.000
Na1 0.017(4) 0.031(4) 0.016(4) 0.000 0.003(3) 0.000
S3 0.0196(18) 0.0141(15) 0.0176(17) -0.0030(13) 0.0047(13) 0.0015(13)
S5 0.017(2) 0.021(2) 0.016(2) 0.000 0.0072(19) 0.000
Si2 0.014(3) 0.014(2) 0.012(2) 0.000 0.003(2) 0.000
S2 0.0190(17) 0.0131(15) 0.0157(16) -0.0022(12) 0.0055(13) -0.0027(13)
S4 0.018(3) 0.018(2) 0.014(2) 0.000 0.005(2) 0.000
S6 0.017(2) 0.019(2) 0.011(2) 0.000 0.0002(19) 0.000
Si1 0.011(2) 0.014(2) 0.016(3) 0.000 0.004(2) 0.000
Cl1 0.018(2) 0.023(2) 0.015(2) 0.000 0.0062(19) 0.000
Cl2 0.021(3) 0.023(2) 0.024(3) 0.000 0.008(2) 0.000
Cl3 0.0215(16) 0.0297(17) 0.0168(17) -0.0017(13) 0.0096(13) 0.0049(14)
Cl4 0.0280(18) 0.0159(16) 0.0362(19) -0.0026(13) 0.0192(15) -0.0039(13)
Sr1 0.0167(10) 0.0239(9) 0.0161(9) 0.000 0.0069(7) 0.000
Sr2 0.0179(6) 0.0170(6) 0.0194(6) -0.0016(5) 0.0091(5) -0.0009(5)
Sr3 0.0172(9) 0.0223(9) 0.0130(9) 0.000 0.0042(7) 0.000
Sr4 0.0198(7) 0.0196(6) 0.0247(7) 0.0040(5) 0.0120(5) 0.0015(5)
Na2 0.046(5) 0.022(4) 0.022(4) 0.000 -0.005(4) 0.000

loop_
_atom_type_symbol
_atom_type_description
_atom_type_scat_dispersion_real
_atom_type_scat_dispersion_imag
_atom_type_scat_source
Cl Cl 0.1484 0.1585 'International Tables Vol C Tables 4.2.6.8 and 6.1.1.4'
Na Na 0.0362 0.0249 'International Tables Vol C Tables 4.2.6.8 and 6.1.1.4'
S S 0.1246 0.1234 'International Tables Vol C Tables 4.2.6.8 and 6.1.1.4'
Si Si 0.0817 0.0704 'International Tables Vol C Tables 4.2.6.8 and 6.1.1.4'
Sr Sr -1.5307 3.2498 'International Tables Vol C Tables 4.2.6.8 and 6.1.1.4'

loop_
_geom_angle_atom_site_label_1
_geom_angle_atom_site_label_2
_geom_angle_atom_site_label_3
_geom_angle
_geom_angle_site_symmetry_1
_geom_angle_site_symmetry_3
_geom_angle_publ_flag
Si2 S1 Na2 77.2(2) . . ?
Si2 S1 Sr1 94.09(19) . 3_666 ?
Na2 S1 Sr1 171.3(2) . 3_666 ?
Si2 S1 Sr4 87.10(8) . 3_666 ?
Na2 S1 Sr4 80.67(8) . 3_666 ?
Sr1 S1 Sr4 99.09(8) 3_666 3_666 ?
Si2 S1 Sr4 87.10(8) . 2_646 ?
Na2 S1 Sr4 80.67(8) . 2_646 ?
Sr1 S1 Sr4 99.09(8) 3_666 2_646 ?
Sr4 S1 Sr4 161.26(16) 3_666 2_646 ?
S5 Na1 Cl2 93.4(2) . . ?
S5 Na1 S4 147.4(3) . 1_454 ?
Cl2 Na1 S4 119.2(2) . 1_454 ?
S5 Na1 Cl3 92.87(13) . 3_666 ?
Cl2 Na1 Cl3 73.59(12) . 3_666 ?
S4 Na1 Cl3 96.23(13) 1_454 3_666 ?
S5 Na1 Cl3 92.87(13) . 2_646 ?
Cl2 Na1 Cl3 73.59(12) . 2_646 ?
S4 Na1 Cl3 96.23(13) 1_454 2_646 ?
Cl3 Na1 Cl3 146.9(2) 3_666 2_646 ?
S5 Na1 Si1 105.9(2) . 1_454 ?
Cl2 Na1 Si1 160.7(2) . 1_454 ?
S4 Na1 Si1 41.54(14) 1_454 1_454 ?
Cl3 Na1 Si1 104.81(12) 3_666 1_454 ?
Cl3 Na1 Si1 104.81(12) 2_646 1_454 ?
S5 Na1 S2 83.50(17) . 4_464 ?
Cl2 Na1 S2 147.25(8) . 4_464 ?
S4 Na1 S2 69.22(15) 1_454 4_464 ?
Cl3 Na1 S2 139.00(18) 3_666 4_464 ?
Cl3 Na1 S2 74.02(9) 2_646 4_464 ?
Si1 Na1 S2 39.37(10) 1_454 4_464 ?
S5 Na1 S2 83.50(17) . 1_454 ?
Cl2 Na1 S2 147.25(8) . 1_454 ?
S4 Na1 S2 69.22(15) 1_454 1_454 ?
Cl3 Na1 S2 74.02(9) 3_666 1_454 ?
Cl3 Na1 S2 139.00(18) 2_646 1_454 ?
Si1 Na1 S2 39.37(10) 1_454 1_454 ?
S2 Na1 S2 64.99(15) 4_464 1_454 ?
S5 Na1 Sr2 121.29(11) . 3_655 ?
Cl2 Na1 Sr2 110.06(13) . 3_655 ?
S4 Na1 Sr2 50.25(7) 1_454 3_655 ?
Cl3 Na1 Sr2 144.60(18) 3_666 3_655 ?
Cl3 Na1 Sr2 48.90(7) 2_646 3_655 ?
Si1 Na1 Sr2 59.84(9) 1_454 3_655 ?
S2 Na1 Sr2 48.17(7) 4_464 3_655 ?
S2 Na1 Sr2 99.11(15) 1_454 3_655 ?
S5 Na1 Sr2 121.29(11) . 2_655 ?
Cl2 Na1 Sr2 110.06(13) . 2_655 ?
S4 Na1 Sr2 50.25(7) 1_454 2_655 ?
Cl3 Na1 Sr2 48.90(7) 3_666 2_655 ?
Cl3 Na1 Sr2 144.60(18) 2_646 2_655 ?
Si1 Na1 Sr2 59.84(9) 1_454 2_655 ?
S2 Na1 Sr2 99.11(15) 4_464 2_655 ?
S2 Na1 Sr2 48.17(7) 1_454 2_655 ?
Sr2 Na1 Sr2 100.35(13) 3_655 2_655 ?
S5 Na1 Sr4 48.70(9) . 4_565 ?
Cl2 Na1 Sr4 64.61(12) . 4_565 ?
S4 Na1 Sr4 143.96(5) 1_454 4_565 ?
Cl3 Na1 Sr4 117.68(17) 3_666 4_565 ?
Cl3 Na1 Sr4 48.63(8) 2_646 4_565 ?
Si1 Na1 Sr4 129.16(14) 1_454 4_565 ?
S2 Na1 Sr4 90.10(10) 4_464 4_565 ?
S2 Na1 Sr4 129.24(18) 1_454 4_565 ?
Sr2 Na1 Sr4 93.88(3) 3_655 4_565 ?
Sr2 Na1 Sr4 165.77(12) 2_655 4_565 ?
S5 Na1 Sr4 48.70(9) . . ?
Cl2 Na1 Sr4 64.61(12) . . ?
S4 Na1 Sr4 143.96(5) 1_454 . ?
Cl3 Na1 Sr4 48.63(8) 3_666 . ?
Cl3 Na1 Sr4 117.68(17) 2_646 . ?
Si1 Na1 Sr4 129.16(14) 1_454 . ?
S2 Na1 Sr4 129.24(18) 4_464 . ?
S2 Na1 Sr4 90.10(10) 1_454 . ?
Sr2 Na1 Sr4 165.77(12) 3_655 . ?
Sr2 Na1 Sr4 93.88(3) 2_655 . ?
Sr4 Na1 Sr4 71.89(10) 4_565 . ?
Si2 S3 Sr4 88.27(15) . . ?
Si2 S3 Sr3 89.87(13) . 3_766 ?
Sr4 S3 Sr3 98.13(9) . 3_766 ?
Si2 S3 Sr4 90.73(14) . 3_666 ?
Sr4 S3 Sr4 103.97(9) . 3_666 ?
Sr3 S3 Sr4 157.90(11) 3_766 3_666 ?
Si2 S3 Na2 68.54(16) . . ?
Sr4 S3 Na2 156.81(13) . . ?
Sr3 S3 Na2 82.88(13) 3_766 . ?
Sr4 S3 Na2 76.81(12) 3_666 . ?
Si2 S5 Na1 173.9(3) . . ?
Si2 S5 Sr4 87.33(12) . 4_565 ?
Na1 S5 Sr4 88.89(12) . 4_565 ?
Si2 S5 Sr4 87.33(12) . . ?
Na1 S5 Sr4 88.89(12) . . ?
Sr4 S5 Sr4 102.75(12) 4_565 . ?
Si2 S5 Sr1 93.08(18) . 3_666 ?
Na1 S5 Sr1 92.98(17) . 3_666 ?
Sr4 S5 Sr1 128.62(6) 4_565 3_666 ?
Sr4 S5 Sr1 128.62(6) . 3_666 ?
S3 Si2 S3 108.1(2) 4_565 . ?
S3 Si2 S1 108.78(17) 4_565 . ?
S3 Si2 S1 108.78(17) . . ?
S3 Si2 S5 112.31(16) 4_565 . ?
S3 Si2 S5 112.31(16) . . ?
S1 Si2 S5 106.5(2) . . ?
S3 Si2 Na2 73.41(15) 4_565 . ?
S3 Si2 Na2 73.41(15) . . ?
S1 Si2 Na2 62.3(2) . . ?
S5 Si2 Na2 168.8(3) . . ?
S3 Si2 Sr4 56.22(11) 4_565 4_565 ?
S3 Si2 Sr4 120.26(18) . 4_565 ?
S1 Si2 Sr4 130.95(12) . 4_565 ?
S5 Si2 Sr4 56.84(10) . 4_565 ?
Na2 Si2 Sr4 129.63(11) . 4_565 ?
S3 Si2 Sr4 120.25(18) 4_565 . ?
S3 Si2 Sr4 56.22(11) . . ?
S1 Si2 Sr4 130.95(12) . . ?
S5 Si2 Sr4 56.84(10) . . ?
Na2 Si2 Sr4 129.62(11) . . ?
Sr4 Si2 Sr4 81.79(9) 4_565 . ?
S3 Si2 Sr3 55.20(12) 4_565 3_766 ?
S3 Si2 Sr3 55.20(12) . 3_766 ?
S1 Si2 Sr3 136.8(2) . 3_766 ?
S5 Si2 Sr3 116.67(19) . 3_766 ?
Na2 Si2 Sr3 74.51(16) . 3_766 ?
Sr4 Si2 Sr3 77.25(8) 4_565 3_766 ?
Sr4 Si2 Sr3 77.25(8) . 3_766 ?
S3 Si2 Sr4 54.81(9) 4_565 2_646 ?
S3 Si2 Sr4 141.70(19) . 2_646 ?
S1 Si2 Sr4 58.32(6) . 2_646 ?
S5 Si2 Sr4 105.99(11) . 2_646 ?
Na2 Si2 Sr4 68.86(9) . 2_646 ?
Sr4 Si2 Sr4 80.99(3) 4_565 2_646 ?
Sr4 Si2 Sr4 160.78(11) . 2_646 ?
Sr3 Si2 Sr4 107.03(8) 3_766 2_646 ?
S3 Si2 Sr4 141.71(19) 4_565 3_666 ?
S3 Si2 Sr4 54.81(9) . 3_666 ?
S1 Si2 Sr4 58.32(6) . 3_666 ?
S5 Si2 Sr4 105.99(11) . 3_666 ?
Na2 Si2 Sr4 68.86(9) . 3_666 ?
Sr4 Si2 Sr4 160.78(11) 4_565 3_666 ?
Sr4 Si2 Sr4 80.99(3) . 3_666 ?
Sr3 Si2 Sr4 107.03(8) 3_766 3_666 ?
Sr4 Si2 Sr4 114.44(11) 2_646 3_666 ?
Si1 S2 Sr2 89.30(15) . 4_566 ?
Si1 S2 Sr2 88.35(14) . 2_756 ?
Sr2 S2 Sr2 100.56(8) 4_566 2_756 ?
Si1 S2 Sr1 90.27(13) . 3_767 ?
Sr2 S2 Sr1 92.65(8) 4_566 3_767 ?
Sr2 S2 Sr1 166.70(11) 2_756 3_767 ?
Si1 S2 Na1 69.57(16) . 1_656 ?
Sr2 S2 Na1 158.81(13) 4_566 1_656 ?
Sr2 S2 Na1 81.01(11) 2_756 1_656 ?
Sr1 S2 Na1 86.11(11) 3_767 1_656 ?
Si1 S4 Na1 74.2(2) . 1_656 ?
Si1 S4 Sr3 90.85(18) . 3_766 ?
Na1 S4 Sr3 165.08(19) 1_656 3_766 ?
Si1 S4 Sr2 85.66(8) . 2_756 ?
Na1 S4 Sr2 83.45(7) 1_656 2_756 ?
Sr3 S4 Sr2 95.64(8) 3_766 2_756 ?
Si1 S4 Sr2 85.66(8) . 3_756 ?
Na1 S4 Sr2 83.45(7) 1_656 3_756 ?
Sr3 S4 Sr2 95.64(8) 3_766 3_756 ?
Sr2 S4 Sr2 165.85(14) 2_756 3_756 ?
Si1 S6 Na2 176.8(3) . . ?
Si1 S6 Sr3 92.20(18) . 3_766 ?
Na2 S6 Sr3 90.99(18) . 3_766 ?
Si1 S6 Sr2 86.33(12) . 4_566 ?
Na2 S6 Sr2 91.71(13) . 4_566 ?
Sr3 S6 Sr2 127.93(6) 3_766 4_566 ?
Si1 S6 Sr2 86.33(12) . 1_556 ?
Na2 S6 Sr2 91.71(13) . 1_556 ?
Sr3 S6 Sr2 127.93(6) 3_766 1_556 ?
Sr2 S6 Sr2 103.94(12) 4_566 1_556 ?
S2 Si1 S2 106.4(2) . 4_565 ?
S2 Si1 S6 112.80(16) . . ?
S2 Si1 S6 112.80(17) 4_565 . ?
S2 Si1 S4 108.17(17) . . ?
S2 Si1 S4 108.17(17) 4_565 . ?
S6 Si1 S4 108.3(2) . . ?
S2 Si1 Na1 71.05(15) . 1_656 ?
S2 Si1 Na1 71.05(15) 4_565 1_656 ?
S6 Si1 Na1 172.5(2) . 1_656 ?
S4 Si1 Na1 64.23(19) . 1_656 ?
S2 Si1 Sr2 120.23(18) . 1_556 ?
S2 Si1 Sr2 55.22(11) 4_565 1_556 ?
S6 Si1 Sr2 58.14(10) . 1_556 ?
S4 Si1 Sr2 131.36(10) . 1_556 ?
Na1 Si1 Sr2 126.25(11) 1_656 1_556 ?
S2 Si1 Sr2 55.22(11) . 4_566 ?
S2 Si1 Sr2 120.23(18) 4_565 4_566 ?
S6 Si1 Sr2 58.14(10) . 4_566 ?
S4 Si1 Sr2 131.36(10) . 4_566 ?
Na1 Si1 Sr2 126.25(11) 1_656 4_566 ?
Sr2 Si1 Sr2 84.19(10) 1_556 4_566 ?
S2 Si1 Sr2 56.21(9) . 2_756 ?
S2 Si1 Sr2 143.1(2) 4_565 2_756 ?
S6 Si1 Sr2 104.11(11) . 2_756 ?
S4 Si1 Sr2 58.26(6) . 2_756 ?
Na1 Si1 Sr2 72.34(9) 1_656 2_756 ?
Sr2 Si1 Sr2 160.56(12) 1_556 2_756 ?
Sr2 Si1 Sr2 78.94(3) 4_566 2_756 ?
S2 Si1 Sr2 143.1(2) . 3_756 ?
S2 Si1 Sr2 56.21(9) 4_565 3_756 ?
S6 Si1 Sr2 104.11(11) . 3_756 ?
S4 Si1 Sr2 58.26(6) . 3_756 ?
Na1 Si1 Sr2 72.34(9) 1_656 3_756 ?
Sr2 Si1 Sr2 78.94(3) 1_556 3_756 ?
Sr2 Si1 Sr2 160.56(12) 4_566 3_756 ?
Sr2 Si1 Sr2 115.64(12) 2_756 3_756 ?
S2 Si1 Sr1 55.48(12) . 3_767 ?
S2 Si1 Sr1 55.48(12) 4_565 3_767 ?
S6 Si1 Sr1 111.48(19) . 3_767 ?
S4 Si1 Sr1 140.2(2) . 3_767 ?
Na1 Si1 Sr1 76.01(14) 1_656 3_767 ?
Sr2 Si1 Sr1 73.02(8) 1_556 3_767 ?
Sr2 Si1 Sr1 73.02(8) 4_566 3_767 ?
Sr2 Si1 Sr1 110.57(8) 2_756 3_767 ?
Sr2 Si1 Sr1 110.57(8) 3_756 3_767 ?
S2 Si1 Sr3 126.67(12) . 3_766 ?
S2 Si1 Sr3 126.67(12) 4_565 3_766 ?
S6 Si1 Sr3 53.76(14) . 3_766 ?
S4 Si1 Sr3 54.52(14) . 3_766 ?
Na1 Si1 Sr3 118.75(17) 1_656 3_766 ?
Sr2 Si1 Sr3 96.23(9) 1_556 3_766 ?
Sr2 Si1 Sr3 96.23(9) 4_566 3_766 ?
Sr2 Si1 Sr3 76.24(7) 2_756 3_766 ?
Sr2 Si1 Sr3 76.24(7) 3_756 3_766 ?
Sr1 Si1 Sr3 165.24(14) 3_767 3_766 ?
Sr3 Cl1 Sr4 100.93(9) . 2_756 ?
Sr3 Cl1 Sr4 100.93(9) . 3_766 ?
Sr4 Cl1 Sr4 105.48(13) 2_756 3_766 ?
Sr3 Cl1 Sr1 136.37(14) . . ?
Sr4 Cl1 Sr1 105.03(9) 2_756 . ?
Sr4 Cl1 Sr1 105.03(9) 3_766 . ?
Na1 Cl2 Sr2 101.67(11) . . ?
Na1 Cl2 Sr2 101.67(11) . 4_565 ?
Sr2 Cl2 Sr2 110.35(13) . 4_565 ?
Na1 Cl2 Sr1 154.92(19) . 3_766 ?
Sr2 Cl2 Sr1 92.47(9) . 3_766 ?
Sr2 Cl2 Sr1 92.47(9) 4_565 3_766 ?
Na2 Cl3 Sr2 114.16(18) . 2_656 ?
Na2 Cl3 Na1 149.4(2) . 3_666 ?
Sr2 Cl3 Na1 95.89(13) 2_656 3_666 ?
Na2 Cl3 Sr2 93.78(16) . 4_566 ?
Sr2 Cl3 Sr2 107.14(8) 2_656 4_566 ?
Na1 Cl3 Sr2 82.33(13) 3_666 4_566 ?
Na2 Cl3 Sr4 85.09(15) . 3_666 ?
Sr2 Cl3 Sr4 101.39(9) 2_656 3_666 ?
Na1 Cl3 Sr4 83.17(13) 3_666 3_666 ?
Sr2 Cl3 Sr4 149.09(10) 4_566 3_666 ?
Sr4 Cl4 Sr3 125.70(10) . . ?
Sr4 Cl4 Sr1 103.64(8) . 3_766 ?
Sr3 Cl4 Sr1 129.68(10) . 3_766 ?
Sr4 Cl4 Sr2 97.76(9) . 4_565 ?
Sr3 Cl4 Sr2 94.68(8) . 4_565 ?
Sr1 Cl4 Sr2 87.13(7) 3_766 4_565 ?
Cl1 Sr1 S2 135.41(8) . 2_757 ?
Cl1 Sr1 S2 135.41(8) . 3_767 ?
S2 Sr1 S2 66.32(10) 2_757 3_767 ?
Cl1 Sr1 S1 69.31(11) . 3_666 ?
S2 Sr1 S1 131.55(8) 2_757 3_666 ?
S2 Sr1 S1 131.55(8) 3_767 3_666 ?
Cl1 Sr1 Cl2 68.98(11) . 3_766 ?
S2 Sr1 Cl2 81.06(9) 2_757 3_766 ?
S2 Sr1 Cl2 81.06(9) 3_767 3_766 ?
S1 Sr1 Cl2 138.29(12) 3_666 3_766 ?
Cl1 Sr1 S5 135.66(11) . 3_666 ?
S2 Sr1 S5 78.37(9) 2_757 3_666 ?
S2 Sr1 S5 78.37(9) 3_767 3_666 ?
S1 Sr1 S5 66.35(11) 3_666 3_666 ?
Cl2 Sr1 S5 155.36(11) 3_766 3_666 ?
Cl1 Sr1 Cl4 70.71(6) . 2_756 ?
S2 Sr1 Cl4 68.27(7) 2_757 2_756 ?
S2 Sr1 Cl4 128.89(8) 3_767 2_756 ?
S1 Sr1 Cl4 96.29(7) 3_666 2_756 ?
Cl2 Sr1 Cl4 69.86(6) 3_766 2_756 ?
S5 Sr1 Cl4 113.91(6) 3_666 2_756 ?
Cl1 Sr1 Cl4 70.71(6) . 3_766 ?
S2 Sr1 Cl4 128.89(8) 2_757 3_766 ?
S2 Sr1 Cl4 68.27(7) 3_767 3_766 ?
S1 Sr1 Cl4 96.29(7) 3_666 3_766 ?
Cl2 Sr1 Cl4 69.86(6) 3_766 3_766 ?
S5 Sr1 Cl4 113.91(6) 3_666 3_766 ?
Cl4 Sr1 Cl4 131.66(11) 2_756 3_766 ?
Cl1 Sr1 Si1 139.20(11) . 3_767 ?
S2 Sr1 Si1 34.24(5) 2_757 3_767 ?
S2 Sr1 Si1 34.24(5) 3_767 3_767 ?
S1 Sr1 Si1 151.49(11) 3_666 3_767 ?
Cl2 Sr1 Si1 70.22(10) 3_766 3_767 ?
S5 Sr1 Si1 85.14(10) 3_666 3_767 ?
Cl4 Sr1 Si1 95.28(7) 2_756 3_767 ?
Cl4 Sr1 Si1 95.28(7) 3_766 3_767 ?
Cl1 Sr1 Na1 175.53(12) . 3_666 ?
S2 Sr1 Na1 47.50(8) 2_757 3_666 ?
S2 Sr1 Na1 47.50(8) 3_767 3_666 ?
S1 Sr1 Na1 106.22(12) 3_666 3_666 ?
Cl2 Sr1 Na1 115.49(12) 3_766 3_666 ?
S5 Sr1 Na1 39.87(11) 3_666 3_666 ?
Cl4 Sr1 Na1 110.38(6) 2_756 3_666 ?
Cl4 Sr1 Na1 110.38(6) 3_766 3_666 ?
Si1 Sr1 Na1 45.27(10) 3_767 3_666 ?
Cl1 Sr1 Sr2 95.42(7) . 3_766 ?
S2 Sr1 Sr2 42.74(6) 2_757 3_766 ?
S2 Sr1 Sr2 82.66(6) 3_767 3_766 ?
S1 Sr1 Sr2 143.79(4) 3_666 3_766 ?
Cl2 Sr1 Sr2 42.44(5) 3_766 3_766 ?
S5 Sr1 Sr2 120.69(6) 3_666 3_766 ?
Cl4 Sr1 Sr2 47.57(6) 2_756 3_766 ?
Cl4 Sr1 Sr2 109.70(7) 3_766 3_766 ?
Si1 Sr1 Sr2 52.29(5) 3_767 3_766 ?
Na1 Sr1 Sr2 88.30(7) 3_666 3_766 ?
Cl1 Sr1 Sr2 95.42(7) . 2_756 ?
S2 Sr1 Sr2 82.66(6) 2_757 2_756 ?
S2 Sr1 Sr2 42.74(6) 3_767 2_756 ?
S1 Sr1 Sr2 143.79(4) 3_666 2_756 ?
Cl2 Sr1 Sr2 42.44(5) 3_766 2_756 ?
S5 Sr1 Sr2 120.69(6) 3_666 2_756 ?
Cl4 Sr1 Sr2 109.70(7) 2_756 2_756 ?
Cl4 Sr1 Sr2 47.57(6) 3_766 2_756 ?
Si1 Sr1 Sr2 52.29(5) 3_767 2_756 ?
Na1 Sr1 Sr2 88.30(7) 3_666 2_756 ?
Sr2 Sr1 Sr2 67.35(4) 3_766 2_756 ?
Cl2 Sr2 Cl3 72.17(9) . 2_646 ?
Cl2 Sr2 S2 85.24(9) . 4_564 ?
Cl3 Sr2 S2 142.19(8) 2_646 4_564 ?
Cl2 Sr2 S2 151.63(9) . 2_746 ?
Cl3 Sr2 S2 132.40(8) 2_646 2_746 ?
S2 Sr2 S2 79.44(8) 4_564 2_746 ?
Cl2 Sr2 Cl3 104.92(10) . 4_564 ?
Cl3 Sr2 Cl3 72.86(8) 2_646 4_564 ?
S2 Sr2 Cl3 143.82(8) 4_564 4_564 ?
S2 Sr2 Cl3 75.71(8) 2_746 4_564 ?
Cl2 Sr2 S6 72.85(9) . 1_554 ?
Cl3 Sr2 S6 126.91(10) 2_646 1_554 ?
S2 Sr2 S6 70.75(9) 4_564 1_554 ?
S2 Sr2 S6 79.57(8) 2_746 1_554 ?
Cl3 Sr2 S6 79.15(9) 4_564 1_554 ?
Cl2 Sr2 S4 138.80(10) . 3_756 ?
Cl3 Sr2 S4 77.99(9) 2_646 3_756 ?
S2 Sr2 S4 102.55(9) 4_564 3_756 ?
S2 Sr2 S4 68.51(9) 2_746 3_756 ?
Cl3 Sr2 S4 92.36(9) 4_564 3_756 ?
S6 Sr2 S4 148.08(10) 1_554 3_756 ?
Cl2 Sr2 Cl4 70.04(9) . 4_565 ?
Cl3 Sr2 Cl4 75.90(7) 2_646 4_565 ?
S2 Sr2 Cl4 67.92(7) 4_564 4_565 ?
S2 Sr2 Cl4 124.01(8) 2_746 4_565 ?
Cl3 Sr2 Cl4 148.25(8) 4_564 4_565 ?
S6 Sr2 Cl4 125.63(9) 1_554 4_565 ?
S4 Sr2 Cl4 75.67(9) 3_756 4_565 ?
Cl2 Sr2 Si1 73.39(9) . 1_554 ?
Cl3 Sr2 Si1 145.40(8) 2_646 1_554 ?
S2 Sr2 Si1 35.48(8) 4_564 1_554 ?
S2 Sr2 Si1 80.37(8) 2_746 1_554 ?
Cl3 Sr2 Si1 113.51(9) 4_564 1_554 ?
S6 Sr2 Si1 35.54(10) 1_554 1_554 ?
S4 Sr2 Si1 133.03(9) 3_756 1_554 ?
Cl4 Sr2 Si1 95.44(9) 4_565 1_554 ?
Cl2 Sr2 Si1 161.64(11) . 3_756 ?
Cl3 Sr2 Si1 112.74(8) 2_646 3_756 ?
S2 Sr2 Si1 80.82(8) 4_564 3_756 ?
S2 Sr2 Si1 35.44(8) 2_746 3_756 ?
Cl3 Sr2 Si1 93.37(9) 4_564 3_756 ?
S6 Sr2 Si1 113.09(9) 1_554 3_756 ?
S4 Sr2 Si1 36.08(9) 3_756 3_756 ?
Cl4 Sr2 Si1 93.54(9) 4_565 3_756 ?
Si1 Sr2 Si1 101.06(3) 1_554 3_756 ?
Cl2 Sr2 Na1 148.20(12) . 3_655 ?
Cl3 Sr2 Na1 81.59(10) 2_646 3_655 ?
S2 Sr2 Na1 126.40(10) 4_564 3_655 ?
S2 Sr2 Na1 50.82(10) 2_746 3_655 ?
Cl3 Sr2 Na1 48.78(9) 4_564 3_655 ?
S6 Sr2 Na1 111.62(10) 1_554 3_655 ?
S4 Sr2 Na1 46.30(10) 3_756 3_655 ?
Cl4 Sr2 Na1 120.96(9) 4_565 3_655 ?
Si1 Sr2 Na1 129.34(11) 1_554 3_655 ?
Si1 Sr2 Na1 47.82(10) 3_756 3_655 ?
Cl2 Sr2 Na2 78.67(10) . 1_554 ?
Cl3 Sr2 Na2 93.08(12) 2_646 1_554 ?
S2 Sr2 Na2 112.13(11) 4_564 1_554 ?
S2 Sr2 Na2 85.16(10) 2_746 1_554 ?
Cl3 Sr2 Na2 40.38(8) 4_564 1_554 ?
S6 Sr2 Na2 41.43(11) 1_554 1_554 ?
S4 Sr2 Na2 131.38(9) 3_756 1_554 ?
Cl4 Sr2 Na2 148.65(8) 4_565 1_554 ?
Si1 Sr2 Na2 76.95(11) 1_554 1_554 ?
Si1 Sr2 Na2 117.70(10) 3_756 1_554 ?
Na1 Sr2 Na2 85.27(9) 3_655 1_554 ?
Cl1 Sr3 Cl4 79.55(7) . . ?
Cl1 Sr3 Cl4 79.55(7) . 4_575 ?
Cl4 Sr3 Cl4 126.92(12) . 4_575 ?
Cl1 Sr3 S3 77.78(9) . 2_756 ?
Cl4 Sr3 S3 142.41(9) . 2_756 ?
Cl4 Sr3 S3 77.43(8) 4_575 2_756 ?
Cl1 Sr3 S3 77.78(9) . 3_766 ?
Cl4 Sr3 S3 77.43(8) . 3_766 ?
Cl4 Sr3 S3 142.41(9) 4_575 3_766 ?
S3 Sr3 S3 68.73(11) 2_756 3_766 ?
Cl1 Sr3 S6 157.90(12) . 3_766 ?
Cl4 Sr3 S6 108.77(6) . 3_766 ?
Cl4 Sr3 S6 108.77(6) 4_575 3_766 ?
S3 Sr3 S6 84.02(9) 2_756 3_766 ?
S3 Sr3 S6 84.02(9) 3_766 3_766 ?
Cl1 Sr3 S4 133.44(12) . 3_766 ?
Cl4 Sr3 S4 80.11(7) . 3_766 ?
Cl4 Sr3 S4 80.11(7) 4_575 3_766 ?
S3 Sr3 S4 136.46(7) 2_756 3_766 ?
S3 Sr3 S4 136.46(7) 3_766 3_766 ?
S6 Sr3 S4 68.66(11) 3_766 3_766 ?
Cl1 Sr3 Si2 68.45(10) . 3_766 ?
Cl4 Sr3 Si2 108.25(7) . 3_766 ?
Cl4 Sr3 Si2 108.25(7) 4_575 3_766 ?
S3 Sr3 Si2 34.93(5) 2_756 3_766 ?
S3 Sr3 Si2 34.93(6) 3_766 3_766 ?
S6 Sr3 Si2 89.45(11) 3_766 3_766 ?
S4 Sr3 Si2 158.12(11) 3_766 3_766 ?
Cl1 Sr3 Si1 168.07(11) . 3_766 ?
Cl4 Sr3 Si1 95.34(7) . 3_766 ?
Cl4 Sr3 Si1 95.34(7) 4_575 3_766 ?
S3 Sr3 Si1 111.84(8) 2_756 3_766 ?
S3 Sr3 Si1 111.84(8) 3_766 3_766 ?
S6 Sr3 Si1 34.04(10) 3_766 3_766 ?
S4 Sr3 Si1 34.63(10) 3_766 3_766 ?
Si2 Sr3 Si1 123.49(10) 3_766 3_766 ?
Cl1 Sr3 Na2 115.74(12) . 3_766 ?
Cl4 Sr3 Na2 116.53(6) . 3_766 ?
Cl4 Sr3 Na2 116.53(6) 4_575 3_766 ?
S3 Sr3 Na2 51.19(8) 2_756 3_766 ?
S3 Sr3 Na2 51.19(8) 3_766 3_766 ?
S6 Sr3 Na2 42.16(11) 3_766 3_766 ?
S4 Sr3 Na2 110.82(12) 3_766 3_766 ?
Si2 Sr3 Na2 47.30(11) 3_766 3_766 ?
Si1 Sr3 Na2 76.19(11) 3_766 3_766 ?
Cl1 Sr3 Sr4 39.95(5) . 2_756 ?
Cl4 Sr3 Sr4 118.69(7) . 2_756 ?
Cl4 Sr3 Sr4 63.18(6) 4_575 2_756 ?
S3 Sr3 Sr4 40.88(6) 2_756 2_756 ?
S3 Sr3 Sr4 80.30(6) 3_766 2_756 ?
S6 Sr3 Sr4 124.66(7) 3_766 2_756 ?
S4 Sr3 Sr4 143.14(5) 3_766 2_756 ?
Si2 Sr3 Sr4 50.85(5) 3_766 2_756 ?
Si1 Sr3 Sr4 145.87(3) 3_766 2_756 ?
Na2 Sr3 Sr4 89.67(8) 3_766 2_756 ?
Cl1 Sr3 Sr4 39.95(5) . 3_766 ?
Cl4 Sr3 Sr4 63.18(6) . 3_766 ?
Cl4 Sr3 Sr4 118.69(7) 4_575 3_766 ?
S3 Sr3 Sr4 80.30(6) 2_756 3_766 ?
S3 Sr3 Sr4 40.88(6) 3_766 3_766 ?
S6 Sr3 Sr4 124.66(7) 3_766 3_766 ?
S4 Sr3 Sr4 143.14(5) 3_766 3_766 ?
Si2 Sr3 Sr4 50.85(5) 3_766 3_766 ?
Si1 Sr3 Sr4 145.87(3) 3_766 3_766 ?
Na2 Sr3 Sr4 89.67(8) 3_766 3_766 ?
Sr4 Sr3 Sr4 62.74(3) 2_756 3_766 ?
Cl4 Sr4 Cl1 73.81(9) . 3_766 ?
Cl4 Sr4 S3 133.30(9) . . ?
Cl1 Sr4 S3 77.09(9) 3_766 . ?
Cl4 Sr4 S5 132.07(9) . . ?
Cl1 Sr4 S5 74.66(9) 3_766 . ?
S3 Sr4 S5 70.99(9) . . ?
Cl4 Sr4 S3 138.57(8) . 3_666 ?
Cl1 Sr4 S3 147.59(9) 3_766 3_666 ?
S3 Sr4 S3 76.03(9) . 3_666 ?
S5 Sr4 S3 79.70(8) . 3_666 ?
Cl4 Sr4 Cl3 79.21(8) . 3_666 ?
Cl1 Sr4 Cl3 120.26(9) 3_766 3_666 ?
S3 Sr4 Cl3 147.49(9) . 3_666 ?
S5 Sr4 Cl3 86.65(9) . 3_666 ?
S3 Sr4 Cl3 76.99(8) 3_666 3_666 ?
Cl4 Sr4 S1 79.08(9) . 3_666 ?
Cl1 Sr4 S1 134.56(10) 3_766 3_666 ?
S3 Sr4 S1 97.13(9) . 3_666 ?
S5 Sr4 S1 146.57(11) . 3_666 ?
S3 Sr4 S1 67.01(9) 3_666 3_666 ?
Cl3 Sr4 S1 88.68(9) 3_666 3_666 ?
Cl4 Sr4 Si2 142.55(9) . . ?
Cl1 Sr4 Si2 68.74(9) 3_766 . ?
S3 Sr4 Si2 35.51(8) . . ?
S5 Sr4 Si2 35.83(9) . . ?
S3 Sr4 Si2 78.85(8) 3_666 . ?
Cl3 Sr4 Si2 120.68(9) 3_666 . ?
S1 Sr4 Si2 128.38(9) 3_666 . ?
Cl4 Sr4 Si2 113.27(8) . 3_666 ?
Cl1 Sr4 Si2 149.55(10) 3_766 3_666 ?
S3 Sr4 Si2 77.62(8) . 3_666 ?
S5 Sr4 Si2 112.30(9) . 3_666 ?
S3 Sr4 Si2 34.46(8) 3_666 3_666 ?
Cl3 Sr4 Si2 90.11(8) 3_666 3_666 ?
S1 Sr4 Si2 34.58(9) 3_666 3_666 ?
Si2 Sr4 Si2 99.01(3) . 3_666 ?
Cl4 Sr4 Na2 85.27(12) . 3_666 ?
Cl1 Sr4 Na2 156.97(13) 3_766 3_666 ?
S3 Sr4 Na2 125.40(12) . 3_666 ?
S5 Sr4 Na2 114.85(12) . 3_666 ?
S3 Sr4 Na2 54.26(12) 3_666 3_666 ?
Cl3 Sr4 Na2 44.13(9) 3_666 3_666 ?
S1 Sr4 Na2 46.52(11) 3_666 3_666 ?
Si2 Sr4 Na2 131.66(13) . 3_666 ?
Si2 Sr4 Na2 49.04(11) 3_666 3_666 ?
Cl4 Sr4 Na1 99.97(11) . . ?
Cl1 Sr4 Na1 85.57(9) 3_766 . ?
S3 Sr4 Na1 113.38(9) . . ?
S5 Sr4 Na1 42.41(10) . . ?
S3 Sr4 Na1 88.75(9) 3_666 . ?
Cl3 Sr4 Na1 48.20(8) 3_666 . ?
S1 Sr4 Na1 135.27(9) 3_666 . ?
Si2 Sr4 Na1 78.16(9) . . ?
Si2 Sr4 Na1 120.21(10) 3_666 . ?
Na2 Sr4 Na1 88.76(9) 3_666 . ?
Cl4 Sr4 Sr3 97.08(7) . 3_766 ?
Cl1 Sr4 Sr3 39.11(7) 3_766 3_766 ?
S3 Sr4 Sr3 40.98(6) . 3_766 ?
S5 Sr4 Sr3 79.70(7) . 3_766 ?
S3 Sr4 Sr3 117.01(6) 3_666 3_766 ?
Cl3 Sr4 Sr3 157.85(6) 3_666 3_766 ?
S1 Sr4 Sr3 112.24(8) 3_666 3_766 ?
Si2 Sr4 Sr3 51.90(7) . 3_766 ?
Si2 Sr4 Sr3 111.15(7) 3_666 3_766 ?
Na2 Sr4 Sr3 157.95(8) 3_666 3_766 ?
Na1 Sr4 Sr3 112.23(6) . 3_766 ?
Cl3 Na2 Cl3 141.6(3) . 4_565 ?
Cl3 Na2 S6 89.50(16) . . ?
Cl3 Na2 S6 89.49(16) 4_565 . ?
Cl3 Na2 S1 101.15(16) . . ?
Cl3 Na2 S1 101.15(16) 4_565 . ?
S6 Na2 S1 145.5(3) . . ?
Cl3 Na2 Si2 108.63(14) . . ?
Cl3 Na2 Si2 108.63(14) 4_565 . ?
S6 Na2 Si2 105.1(3) . . ?
S1 Na2 Si2 40.44(14) . . ?
Cl3 Na2 S3 77.60(10) . . ?
Cl3 Na2 S3 140.2(2) 4_565 . ?
S6 Na2 S3 83.4(2) . . ?
S1 Na2 S3 67.33(15) . . ?
Si2 Na2 S3 38.05(10) . . ?
Cl3 Na2 S3 140.2(2) . 4_565 ?
Cl3 Na2 S3 77.60(10) 4_565 4_565 ?
S6 Na2 S3 83.4(2) . 4_565 ?
S1 Na2 S3 67.33(15) . 4_565 ?
Si2 Na2 S3 38.05(10) . 4_565 ?
S3 Na2 S3 62.74(16) . 4_565 ?
Cl3 Na2 Sr4 150.7(2) . 2_646 ?
Cl3 Na2 Sr4 50.78(8) 4_565 2_646 ?
S6 Na2 Sr4 119.41(13) . 2_646 ?
S1 Na2 Sr4 52.82(8) . 2_646 ?
Si2 Na2 Sr4 62.10(10) . 2_646 ?
S3 Na2 Sr4 99.93(16) . 2_646 ?
S3 Na2 Sr4 48.94(7) 4_565 2_646 ?
Cl3 Na2 Sr4 50.79(8) . 3_666 ?
Cl3 Na2 Sr4 150.7(2) 4_565 3_666 ?
S6 Na2 Sr4 119.41(13) . 3_666 ?
S1 Na2 Sr4 52.82(8) . 3_666 ?
Si2 Na2 Sr4 62.10(10) . 3_666 ?
S3 Na2 Sr4 48.94(7) . 3_666 ?
S3 Na2 Sr4 99.93(16) 4_565 3_666 ?
Sr4 Na2 Sr4 105.61(15) 2_646 3_666 ?
Cl3 Na2 Sr3 103.51(17) . 3_766 ?
Cl3 Na2 Sr3 103.51(16) 4_565 3_766 ?
S6 Na2 Sr3 46.86(14) . 3_766 ?
S1 Na2 Sr3 98.63(19) . 3_766 ?
Si2 Na2 Sr3 58.19(14) . 3_766 ?
S3 Na2 Sr3 45.93(11) . 3_766 ?
S3 Na2 Sr3 45.93(11) 4_565 3_766 ?
Sr4 Na2 Sr3 94.51(12) 2_646 3_766 ?
Sr4 Na2 Sr3 94.51(12) 3_666 3_766 ?
Cl3 Na2 Sr2 45.85(10) . 4_566 ?
Cl3 Na2 Sr2 112.92(19) 4_565 4_566 ?
S6 Na2 Sr2 46.85(9) . 4_566 ?
S1 Na2 Sr2 144.89(5) . 4_566 ?
Si2 Na2 Sr2 127.69(17) . 4_566 ?
S3 Na2 Sr2 90.16(11) . 4_566 ?
S3 Na2 Sr2 127.0(2) 4_565 4_566 ?
Sr4 Na2 Sr2 162.21(13) 2_646 4_566 ?
Sr4 Na2 Sr2 92.07(3) 3_666 4_566 ?
Sr3 Na2 Sr2 81.96(12) 3_766 4_566 ?
Cl3 Na2 Sr2 112.92(19) . 1_556 ?
Cl3 Na2 Sr2 45.85(10) 4_565 1_556 ?
S6 Na2 Sr2 46.85(9) . 1_556 ?
S1 Na2 Sr2 144.89(5) . 1_556 ?
Si2 Na2 Sr2 127.69(17) . 1_556 ?
S3 Na2 Sr2 127.0(2) . 1_556 ?
S3 Na2 Sr2 90.16(11) 4_565 1_556 ?
Sr4 Na2 Sr2 92.07(3) 2_646 1_556 ?
Sr4 Na2 Sr2 162.21(13) 3_666 1_556 ?
Sr3 Na2 Sr2 81.96(12) 3_766 1_556 ?
Sr2 Na2 Sr2 70.19(10) 4_566 1_556 ?

loop_
_geom_bond_atom_site_label_1
_geom_bond_atom_site_label_2
_geom_bond_distance
_geom_bond_site_symmetry_2
_geom_bond_publ_flag
S1 Si2 2.121(6) . ?
S1 Na2 2.897(8) . ?
S1 Sr1 3.098(4) 3_666 ?
S1 Sr4 3.1808(13) 3_666 ?
S1 Sr4 3.1808(13) 2_646 ?
Na1 S5 2.734(7) . ?
Na1 Cl2 2.793(7) . ?
Na1 S4 2.918(7) 1_454 ?
Na1 Cl3 3.044(3) 3_666 ?
Na1 Cl3 3.044(3) 2_646 ?
Na1 Si1 3.119(7) 1_454 ?
Na1 S2 3.148(6) 4_464 ?
Na1 S2 3.148(6) 1_454 ?
Na1 Sr2 4.010(4) 3_655 ?
Na1 Sr2 4.010(4) 2_655 ?
Na1 Sr4 4.054(5) 4_565 ?
Na1 Sr4 4.054(5) . ?
S3 Si2 2.112(4) . ?
S3 Sr4 3.022(3) . ?
S3 Sr3 3.029(3) 3_766 ?
S3 Sr4 3.051(3) 3_666 ?
S3 Na2 3.284(7) . ?
S5 Si2 2.130(6) . ?
S5 Sr4 3.046(3) 4_565 ?
S5 Sr4 3.046(3) . ?
S5 Sr1 3.127(4) 3_666 ?
Si2 Na2 3.190(8) . ?
Si2 Sr4 3.635(3) 4_565 ?
Si2 Sr4 3.635(3) . ?
Si2 Sr3 3.688(5) 3_766 ?
Si2 Sr4 3.733(3) 2_646 ?
Si2 Sr4 3.733(3) 3_666 ?
S2 Si1 2.111(4) . ?
S2 Sr2 2.987(3) 4_566 ?
S2 Sr2 3.025(3) 2_756 ?
S2 Sr1 3.091(3) 3_767 ?
S4 Si1 2.149(6) . ?
S4 Sr3 3.080(4) 3_766 ?
S4 Sr2 3.1036(12) 2_756 ?
S4 Sr2 3.1036(12) 3_756 ?
S6 Si1 2.118(6) . ?
S6 Na2 2.807(8) . ?
S6 Sr3 3.052(4) 3_766 ?
S6 Sr2 3.095(3) 4_566 ?
S6 Sr2 3.095(3) 1_556 ?
Si1 Sr2 3.637(3) 1_556 ?
Si1 Sr2 3.637(3) 4_566 ?
Si1 Sr2 3.639(3) 2_756 ?
Si1 Sr2 3.639(3) 3_756 ?
Si1 Sr1 3.752(4) 3_767 ?
Si1 Sr3 3.782(5) 3_766 ?
Cl1 Sr3 2.937(4) . ?
Cl1 Sr4 2.990(3) 2_756 ?
Cl1 Sr4 2.990(3) 3_766 ?
Cl1 Sr1 3.033(4) . ?
Cl2 Sr2 2.970(2) . ?
Cl2 Sr2 2.970(2) 4_565 ?
Cl2 Sr1 3.117(4) 3_766 ?
Cl3 Na2 2.753(4) . ?
Cl3 Sr2 2.976(3) 2_656 ?
Cl3 Sr2 3.049(3) 4_566 ?
Cl3 Sr4 3.064(3) 3_666 ?
Cl4 Sr4 2.949(3) . ?
Cl4 Sr3 2.977(3) . ?
Cl4 Sr1 3.129(3) 3_766 ?
Cl4 Sr2 3.249(3) 4_565 ?
Sr1 Sr2 4.3969(17) 3_766 ?
Sr1 Sr2 4.3969(17) 2_756 ?
Sr2 Na2 4.240(5) 1_554 ?
Sr3 Na2 4.183(8) 3_766 ?
Sr3 Sr4 4.5714(17) 2_756 ?
Sr3 Sr4 4.5714(17) 3_766 ?
Sr4 Na2 3.940(4) 3_666 ?
